data_2210053
loop_
_publ_author_name
'Xilan Hu'
'Xingyou Xu'
'Tongtao Xu'
'Daqi Wang'

_publ_section_title
;
 Bis(5,5-diphenylhydantoinato-\k<i>N</i>^3^)copper(II)
 2-methyl-3,4,5,6-tetrahydropyrimidine solvate
;
_journal_coeditor_code AT2071
_journal_issue 9
_journal_name_full 'Acta Crystallographica Section E'
_journal_page_first m2221
_journal_page_last m2223
_journal_paper_doi 10.1107/S160053680602976X
_journal_volume 62
_journal_year 2006
_chemical_formula_iupac '[Cu (C15 H10 N2 O2)2] , C5 H12 N2'
_chemical_formula_moiety 'C35 H32 Cu N6 O4'
_chemical_formula_sum 'C35 H32 Cu N6 O4'
_chemical_formula_weight 664.21
_chemical_melting_point 534
_chemical_name_systematic ?
_space_group_IT_number 33
_symmetry_cell_setting orthorhombic
_symmetry_space_group_name_Hall 'P 2c -2n'
_symmetry_space_group_name_H-M 'P n a 21'
_atom_sites_solution_hydrogens geom
_atom_sites_solution_primary direct
_atom_sites_solution_secondary difmap
_audit_creation_method SHELXL-97
_cell_angle_alpha 90.00
_cell_angle_beta 90.00
_cell_angle_gamma 90.00
_cell_formula_units_Z 4
_cell_length_a 22.812(3)
_cell_length_b 15.958(2)
_cell_length_c 8.7549(12)
_cell_measurement_reflns_used 3729
_cell_measurement_temperature 298(2)
_cell_measurement_theta_max 22.561
_cell_measurement_theta_min 2.195
_cell_volume 3187.1(7)
_computing_cell_refinement 'SAINT (Siemens, 1996)'
_computing_data_collection 'SMART (Siemens, 1996)'
_computing_data_reduction SAINT
_computing_molecular_graphics 'SHELXTL (Sheldrick, 1997b)'
_computing_publication_material 'SHELXTL (Sheldrick, 1997b)'
_computing_structure_refinement 'SHELXL97 (Sheldrick, 1997a)'
_computing_structure_solution 'SHELXS97 (Sheldrick, 1997a)'
_diffrn_ambient_temperature 298(2)
_diffrn_measured_fraction_theta_full 0.998
_diffrn_measured_fraction_theta_max 0.998
_diffrn_measurement_device_type 'CCD area detector'
_diffrn_measurement_method 'phi and omega scans'
_diffrn_radiation_monochromator graphite
_diffrn_radiation_source 'fine-focus sealed tube'
_diffrn_radiation_type MoK\a
_diffrn_radiation_wavelength 0.71073
_diffrn_reflns_av_R_equivalents 0.0481
_diffrn_reflns_av_sigmaI/netI 0.0639
_diffrn_reflns_limit_h_max 27
_diffrn_reflns_limit_h_min -21
_diffrn_reflns_limit_k_max 18
_diffrn_reflns_limit_k_min -18
_diffrn_reflns_limit_l_max 10
_diffrn_reflns_limit_l_min -10
_diffrn_reflns_number 16303
_diffrn_reflns_theta_full 25.01
_diffrn_reflns_theta_max 25.01
_diffrn_reflns_theta_min 1.79
_diffrn_standards_number 0
_exptl_absorpt_coefficient_mu 0.734
_exptl_absorpt_correction_T_max 0.9106
_exptl_absorpt_correction_T_min 0.6754
_exptl_absorpt_correction_type multi-scan
_exptl_absorpt_process_details 'SADABS (Sheldrick, 1996)'
_exptl_crystal_colour 'jasmine yellow?'
_exptl_crystal_density_diffrn 1.384
_exptl_crystal_density_method 'not measured'
_exptl_crystal_description block
_exptl_crystal_F_000 1380
_exptl_crystal_size_max 0.58
_exptl_crystal_size_mid 0.21
_exptl_crystal_size_min 0.13
_refine_diff_density_max 0.478
_refine_diff_density_min -0.246
_refine_ls_abs_structure_details 'Flack (1983)'
_refine_ls_abs_structure_Flack -0.035(16)
_refine_ls_extinction_method none
_refine_ls_goodness_of_fit_ref 1.028
_refine_ls_hydrogen_treatment constr
_refine_ls_matrix_type full
_refine_ls_number_parameters 425
_refine_ls_number_reflns 5395
_refine_ls_number_restraints 91
_refine_ls_restrained_S_all 1.021
_refine_ls_R_factor_all 0.0813
_refine_ls_R_factor_gt 0.0429
_refine_ls_shift/su_max 0.004
_refine_ls_shift/su_mean 0.000
_refine_ls_structure_factor_coef Fsqd
_refine_ls_weighting_details 'calc w=1/[\s^2^(Fo^2^)+(0.0398P)^2^+0.9116P]'
_refine_ls_weighting_scheme calc
_refine_ls_wR_factor_gt 0.0870
_refine_ls_wR_factor_ref 0.1041
_reflns_number_gt 3701
_reflns_number_total 5395
_reflns_threshold_expression >2sigma(I)
_cod_data_source_file at2071.cif
_cod_data_source_block I
_cod_depositor_comments
;
The following automatic conversions were performed:
'_symmetry_cell_setting' value 'Orthorhombic' changed to 'orthorhombic'
according to '/home/saulius/struct/CIF-dictionaries/cif_core.dic'
dictionary named 'cif_core.dic' version 2.4.1 from 2010-06-29.

Automatic conversion script
Id: cif_fix_enum 1527 2010-12-29 10:47:43Z saulius 

The following automatic conversions were performed:

'_symmetry_cell_setting' value 'Orthorhombic' changed to
'orthorhombic' according to
/home/saulius/struct/CIF-dictionaries/cif_core.dic dictionary named
'cif_core.dic' version 2.4.1 from 2010-06-29.

Automatic conversion script
Id: cif_fix_values 1715 2011-07-08 13:25:40Z adriana 
;
_cod_original_cell_volume 3187.1(8)
_cod_original_sg_symbol_H-M Pna2(1)
_cod_database_code 2210053
_cod_database_fobs_code 2210053

loop_
_symmetry_equiv_pos_as_xyz
'x, y, z'
'-x, -y, z+1/2'
'x+1/2, -y+1/2, z'
'-x+1/2, y+1/2, z+1/2'

loop_
_atom_site_type_symbol
_atom_site_label
_atom_site_fract_x
_atom_site_fract_y
_atom_site_fract_z
_atom_site_U_iso_or_equiv
_atom_site_adp_type
_atom_site_calc_flag
_atom_site_refinement_flags
_atom_site_occupancy
_atom_site_disorder_assembly
_atom_site_disorder_group
Cu Cu1 0.32372(2) 0.60791(3) 0.31416(8) 0.04248(16) Uani d . 1 . .
N N1 0.32706(15) 0.49285(19) 0.2822(4) 0.0363(11) Uani d . 1 . .
N N2 0.30854(15) 0.3666(2) 0.1815(5) 0.0395(10) Uani d . 1 . .
H H2 0.2880 0.3263 0.1440 0.047 Uiso calc R 1 . .
N N3 0.32717(14) 0.72375(18) 0.3357(6) 0.0387(10) Uani d . 1 . .
N N4 0.30933(15) 0.85143(19) 0.4305(5) 0.0387(10) Uani d . 1 . .
H H4 0.2924 0.8907 0.4813 0.046 Uiso calc R 1 . .
N N5 0.32051(19) 0.5645(3) 0.8798(5) 0.0614(12) Uani d . 1 . .
N N6 0.38268(19) 0.5584(3) 0.6736(5) 0.0577(12) Uani d . 1 . .
H H6 0.3961 0.5297 0.5982 0.069 Uiso calc R 1 A 1
O O1 0.41025(14) 0.45946(19) 0.4205(4) 0.0504(9) Uani d . 1 . .
O O2 0.24975(13) 0.47716(18) 0.1140(4) 0.0442(8) Uani d . 1 . .
O O3 0.40708(14) 0.75345(18) 0.1862(4) 0.0470(8) Uani d . 1 . .
O O4 0.24862(15) 0.74440(17) 0.5010(4) 0.0598(10) Uani d . 1 . .
C C1 0.37114(19) 0.4423(2) 0.3304(7) 0.0393(11) Uani d . 1 . .
C C2 0.2913(2) 0.4468(3) 0.1863(6) 0.0384(12) Uani d . 1 . .
C C3 0.36646(19) 0.3566(3) 0.2481(6) 0.0382(12) Uani d . 1 . .
C C4 0.3706(2) 0.2850(3) 0.3614(5) 0.0424(13) Uani d . 1 . .
C C5 0.3221(3) 0.2568(3) 0.4354(7) 0.0709(17) Uani d . 1 . .
H H5 0.2856 0.2793 0.4116 0.085 Uiso calc R 1 . .
C C6 0.3266(3) 0.1938(4) 0.5478(8) 0.095(2) Uani d . 1 . .
H H6A 0.2932 0.1757 0.5992 0.114 Uiso calc R 1 . .
C C7 0.3792(4) 0.1599(4) 0.5808(9) 0.098(2) Uani d . 1 . .
H H7 0.3823 0.1177 0.6536 0.117 Uiso calc R 1 . .
C C8 0.4275(4) 0.1879(5) 0.5067(8) 0.106(3) Uani d . 1 . .
H H8 0.4638 0.1641 0.5287 0.127 Uiso calc R 1 . .
C C9 0.4240(3) 0.2508(4) 0.3999(7) 0.0717(17) Uani d . 1 . .
H H9 0.4580 0.2704 0.3533 0.086 Uiso calc R 1 . .
C C10 0.41114(19) 0.3542(3) 0.1179(6) 0.0413(12) Uani d . 1 . .
C C11 0.4176(3) 0.2833(3) 0.0321(6) 0.0701(17) Uani d . 1 . .
H H11 0.3978 0.2346 0.0595 0.084 Uiso calc R 1 . .
C C12 0.4537(4) 0.2836(4) -0.0961(8) 0.097(2) Uani d . 1 . .
H H12 0.4588 0.2342 -0.1509 0.116 Uiso calc R 1 . .
C C13 0.4813(3) 0.3535(5) -0.1429(8) 0.085(2) Uani d . 1 . .
H H13 0.5042 0.3530 -0.2308 0.102 Uiso calc R 1 . .
C C14 0.4753(2) 0.4244(4) -0.0601(8) 0.0751(18) Uani d . 1 . .
H H14 0.4945 0.4730 -0.0908 0.090 Uiso calc R 1 . .
C C15 0.4408(2) 0.4253(3) 0.0701(7) 0.0590(15) Uani d . 1 . .
H H15 0.4375 0.4745 0.1264 0.071 Uiso calc R 1 . .
C C16 0.36888(19) 0.7742(2) 0.2748(5) 0.0360(12) Uani d . 1 . .
C C17 0.29113(19) 0.7710(2) 0.4301(6) 0.0360(11) Uani d . 1 . .
C C18 0.36022(17) 0.8643(2) 0.3363(6) 0.0336(11) Uani d . 1 . .
C C19 0.34646(18) 0.9288(3) 0.2102(6) 0.0357(11) Uani d . 1 . .
C C20 0.3430(2) 0.9089(3) 0.0582(6) 0.0561(14) Uani d . 1 . .
H H20 0.3516 0.8548 0.0256 0.067 Uiso calc R 1 . .
C C21 0.3265(2) 0.9697(4) -0.0473(7) 0.0677(16) Uani d . 1 . .
H H21 0.3248 0.9563 -0.1506 0.081 Uiso calc R 1 . .
C C22 0.3127(2) 1.0486(3) -0.0003(8) 0.0666(17) Uani d . 1 . .
H H22 0.3008 1.0885 -0.0714 0.080 Uiso calc R 1 . .
C C23 0.3161(2) 1.0692(3) 0.1488(8) 0.0617(16) Uani d . 1 . .
H H23 0.3073 1.1235 0.1799 0.074 Uiso calc R 1 . .
C C24 0.3327(2) 1.0098(3) 0.2558(6) 0.0505(14) Uani d . 1 . .
H H24 0.3346 1.0243 0.3586 0.061 Uiso calc R 1 . .
C C25 0.41449(19) 0.8877(2) 0.4291(6) 0.0402(11) Uani d . 1 . .
C C26 0.4644(2) 0.9157(3) 0.3551(7) 0.0585(16) Uani d . 1 . .
H H26 0.4639 0.9235 0.2498 0.070 Uiso calc R 1 . .
C C27 0.5150(3) 0.9320(3) 0.4365(10) 0.080(2) Uani d . 1 . .
H H27 0.5485 0.9505 0.3859 0.096 Uiso calc R 1 . .
C C28 0.5160(3) 0.9209(4) 0.5926(11) 0.091(2) Uani d . 1 . .
H H28 0.5499 0.9318 0.6481 0.109 Uiso calc R 1 . .
C C29 0.4667(4) 0.8940(4) 0.6639(8) 0.091(2) Uani d . 1 . .
H H29 0.4671 0.8864 0.7692 0.109 Uiso calc R 1 . .
C C30 0.4162(2) 0.8777(3) 0.5840(7) 0.0589(15) Uani d . 1 . .
H H30 0.3829 0.8598 0.6358 0.071 Uiso calc R 1 . .
C C31 0.3435(2) 0.5239(3) 0.7638(6) 0.0516(14) Uani d . 1 B .
C C32 0.3247(3) 0.4371(3) 0.7320(8) 0.0719(17) Uani d . 1 . .
H H32A 0.3455 0.4161 0.6446 0.108 Uiso calc R 1 B .
H H32B 0.2833 0.4363 0.7119 0.108 Uiso calc R 1 . .
H H32C 0.3331 0.4024 0.8190 0.108 Uiso calc R 1 . .
C C33 0.3369(3) 0.6512(4) 0.9112(8) 0.0853(18) Uani d PU 0.675(7) B 1
H H33A 0.3363 0.6605 1.0207 0.102 Uiso calc PR 0.675(7) B 1
H H33B 0.3083 0.6883 0.8651 0.102 Uiso calc PR 0.675(7) B 1
C C34 0.3964(5) 0.6725(6) 0.8512(12) 0.079(3) Uani d PU 0.675(7) B 1
H H34A 0.4017 0.7327 0.8542 0.094 Uiso calc PR 0.675(7) B 1
H H34B 0.4259 0.6472 0.9162 0.094 Uiso calc PR 0.675(7) B 1
C C35 0.4042(3) 0.6431(4) 0.6960(7) 0.0750(17) Uani d PU 0.675(7) B 1
H H35A 0.4456 0.6449 0.6705 0.090 Uiso calc PR 0.675(7) B 1
H H35B 0.3837 0.6805 0.6269 0.090 Uiso calc PR 0.675(7) B 1
C C33' 0.3369(3) 0.6512(4) 0.9112(8) 0.0853(18) Uani d PU 0.325(7) B 2
H H33C 0.3030 0.6812 0.9492 0.102 Uiso calc PR 0.325(7) B 2
H H33D 0.3667 0.6521 0.9902 0.102 Uiso calc PR 0.325(7) B 2
C C34' 0.3566(11) 0.6885(12) 0.792(3) 0.073(4) Uani d PU 0.325(7) B 2
H H34C 0.3725 0.7421 0.8242 0.087 Uiso calc PR 0.325(7) B 2
H H34D 0.3236 0.7002 0.7257 0.087 Uiso calc PR 0.325(7) B 2
C C35' 0.4042(3) 0.6431(4) 0.6960(7) 0.0750(17) Uani d PU 0.325(7) B 2
H H35C 0.4096 0.6710 0.5986 0.090 Uiso calc PR 0.325(7) B 2
H H35D 0.4413 0.6425 0.7499 0.090 Uiso calc PR 0.325(7) B 2

loop_
_atom_site_aniso_label
_atom_site_aniso_U_11
_atom_site_aniso_U_22
_atom_site_aniso_U_33
_atom_site_aniso_U_12
_atom_site_aniso_U_13
_atom_site_aniso_U_23
Cu1 0.0499(3) 0.0243(2) 0.0532(3) -0.0009(2) 0.0037(4) -0.0130(3)
N1 0.0371(19) 0.0277(17) 0.044(3) -0.0014(16) 0.002(2) -0.0120(18)
N2 0.038(2) 0.0263(19) 0.054(3) -0.0024(16) -0.0091(19) -0.0065(18)
N3 0.0418(19) 0.0244(15) 0.050(3) 0.0000(16) 0.004(2) -0.012(2)
N4 0.048(2) 0.0198(17) 0.048(3) 0.0004(16) 0.016(2) -0.0130(17)
N5 0.064(3) 0.076(3) 0.044(3) -0.005(2) 0.004(2) -0.013(2)
N6 0.065(3) 0.058(3) 0.049(3) -0.006(2) 0.013(2) -0.019(2)
O1 0.047(2) 0.0452(19) 0.059(2) -0.0028(15) -0.006(2) -0.0199(17)
O2 0.0465(19) 0.0329(17) 0.053(2) 0.0029(15) -0.0029(18) -0.0054(15)
O3 0.0445(19) 0.0398(18) 0.057(2) 0.0085(15) 0.0116(18) -0.0108(17)
O4 0.062(2) 0.0320(17) 0.085(3) -0.0096(16) 0.030(2) -0.0125(18)
C1 0.034(2) 0.039(2) 0.045(3) -0.0080(19) 0.007(3) -0.009(3)
C2 0.039(3) 0.031(3) 0.045(3) 0.001(2) 0.010(2) -0.007(2)
C3 0.040(3) 0.029(2) 0.046(3) -0.006(2) 0.001(2) -0.013(2)
C4 0.054(3) 0.033(2) 0.040(3) -0.004(2) -0.003(2) -0.010(2)
C5 0.064(4) 0.069(4) 0.080(5) -0.021(3) -0.014(4) 0.022(3)
C6 0.105(6) 0.099(5) 0.080(5) -0.042(5) -0.012(4) 0.038(4)
C7 0.151(8) 0.076(5) 0.066(5) 0.003(5) -0.011(6) 0.023(4)
C8 0.119(6) 0.135(7) 0.065(5) 0.061(5) -0.005(5) 0.030(5)
C9 0.069(4) 0.088(4) 0.058(4) 0.023(3) 0.004(3) 0.018(3)
C10 0.041(3) 0.034(3) 0.049(3) 0.008(2) 0.000(3) -0.005(2)
C11 0.116(5) 0.046(3) 0.049(4) 0.012(3) 0.024(3) -0.007(3)
C12 0.160(7) 0.064(4) 0.066(5) 0.047(4) 0.025(5) -0.012(4)
C13 0.082(4) 0.100(5) 0.072(5) 0.038(4) 0.021(4) 0.008(4)
C14 0.051(4) 0.088(4) 0.087(5) -0.009(3) 0.007(4) 0.001(4)
C15 0.051(3) 0.056(3) 0.070(4) -0.007(3) 0.017(3) -0.011(3)
C16 0.035(3) 0.026(2) 0.047(4) 0.0049(19) -0.004(2) -0.007(2)
C17 0.036(3) 0.031(2) 0.042(3) 0.001(2) 0.006(2) -0.007(2)
C18 0.032(2) 0.0296(19) 0.040(3) 0.0000(16) 0.005(2) -0.003(2)
C19 0.030(2) 0.034(2) 0.044(3) -0.006(2) -0.001(2) 0.003(2)
C20 0.060(3) 0.053(3) 0.055(4) 0.010(2) -0.010(3) -0.007(3)
C21 0.075(4) 0.082(4) 0.047(4) 0.012(3) -0.008(3) 0.008(3)
C22 0.056(4) 0.064(4) 0.079(5) 0.008(3) -0.006(3) 0.025(4)
C23 0.060(4) 0.036(3) 0.090(5) 0.007(2) 0.008(3) 0.008(3)
C24 0.056(3) 0.032(2) 0.064(4) 0.001(2) 0.006(3) 0.001(2)
C25 0.045(3) 0.027(2) 0.049(3) 0.002(2) -0.006(3) -0.008(2)
C26 0.047(3) 0.050(3) 0.079(5) -0.004(2) -0.011(3) 0.004(3)
C27 0.050(4) 0.067(4) 0.123(7) -0.006(3) -0.017(4) -0.019(4)
C28 0.072(5) 0.079(5) 0.122(7) 0.012(4) -0.052(5) -0.042(5)
C29 0.107(6) 0.096(5) 0.070(5) 0.008(5) -0.043(5) -0.020(4)
C30 0.066(4) 0.061(4) 0.050(4) -0.006(3) -0.012(3) -0.011(3)
C31 0.048(3) 0.057(3) 0.050(4) -0.009(3) -0.007(3) -0.002(3)
C32 0.072(4) 0.068(4) 0.075(4) -0.015(3) 0.004(3) -0.005(3)
C33 0.094(4) 0.084(4) 0.078(4) -0.015(3) 0.026(3) -0.038(3)
C34 0.087(6) 0.069(5) 0.080(7) -0.027(5) 0.023(5) -0.033(5)
C35 0.094(4) 0.067(3) 0.064(4) -0.021(3) 0.015(3) -0.019(3)
C33' 0.094(4) 0.084(4) 0.078(4) -0.015(3) 0.026(3) -0.038(3)
C34' 0.093(8) 0.062(7) 0.064(9) -0.016(8) 0.025(8) -0.017(7)
C35' 0.094(4) 0.067(3) 0.064(4) -0.021(3) 0.015(3) -0.019(3)

loop_
_atom_type_symbol
_atom_type_description
_atom_type_scat_dispersion_real
_atom_type_scat_dispersion_imag
_atom_type_scat_source
C C 0.0033 0.0016 'International Tables Vol C Tables 4.2.6.8 and 6.1.1.4'
H H 0.0000 0.0000 'International Tables Vol C Tables 4.2.6.8 and 6.1.1.4'
O O 0.0106 0.0060 'International Tables Vol C Tables 4.2.6.8 and 6.1.1.4'
S S 0.1246 0.1234 'International Tables Vol C Tables 4.2.6.8 and 6.1.1.4'
K K 0.2009 0.2494 'International Tables Vol C Tables 4.2.6.8 and 6.1.1.4'
Zn Zn 0.2839 1.4301 'International Tables Vol C Tables 4.2.6.8 and 6.1.1.4'

loop_
_geom_angle_atom_site_label_1
_geom_angle_atom_site_label_2
_geom_angle_atom_site_label_3
_geom_angle
_geom_angle_publ_flag
N1 Cu1 N3 174.44(16) y
C1 N1 C2 108.1(3) ?
C1 N1 Cu1 124.8(3) y
C2 N1 Cu1 126.3(3) y
C2 N2 C3 111.1(3) ?
C2 N2 H2 124.5 ?
C3 N2 H2 124.5 ?
C16 N3 C17 109.1(3) ?
C16 N3 Cu1 125.5(3) y
C17 N3 Cu1 125.1(3) y
C17 N4 C18 112.5(3) ?
C17 N4 H4 123.7 ?
C18 N4 H4 123.7 ?
C31 N5 C33 120.7(5) ?
C31 N6 C35 122.7(4) ?
C31 N6 H6 118.7 ?
C35 N6 H6 118.7 ?
O1 C1 N1 127.5(4) ?
O1 C1 C3 123.3(4) ?
N1 C1 C3 109.2(4) ?
O2 C2 N2 125.7(4) ?
O2 C2 N1 123.7(4) ?
N2 C2 N1 110.7(4) ?
N2 C3 C4 113.7(4) ?
N2 C3 C10 108.0(4) ?
C4 C3 C10 115.3(4) ?
N2 C3 C1 98.8(3) ?
C4 C3 C1 110.9(4) ?
C10 C3 C1 108.8(4) ?
C5 C4 C9 118.2(5) ?
C5 C4 C3 120.7(5) ?
C9 C4 C3 120.9(5) ?
C4 C5 C6 120.6(6) ?
C4 C5 H5 119.7 ?
C6 C5 H5 119.7 ?
C7 C6 C5 120.1(7) ?
C7 C6 H6A 120.0 ?
C5 C6 H6A 120.0 ?
C6 C7 C8 119.3(7) ?
C6 C7 H7 120.4 ?
C8 C7 H7 120.4 ?
C7 C8 C9 121.3(7) ?
C7 C8 H8 119.3 ?
C9 C8 H8 119.3 ?
C8 C9 C4 120.5(6) ?
C8 C9 H9 119.8 ?
C4 C9 H9 119.8 ?
C11 C10 C15 117.4(5) ?
C11 C10 C3 120.1(4) ?
C15 C10 C3 122.0(4) ?
C10 C11 C12 120.2(6) ?
C10 C11 H11 119.9 ?
C12 C11 H11 119.9 ?
C13 C12 C11 121.7(6) ?
C13 C12 H12 119.1 ?
C11 C12 H12 119.1 ?
C12 C13 C14 118.9(6) ?
C12 C13 H13 120.5 ?
C14 C13 H13 120.5 ?
C13 C14 C15 120.5(6) ?
C13 C14 H14 119.8 ?
C15 C14 H14 119.8 ?
C14 C15 C10 121.2(5) ?
C14 C15 H15 119.4 ?
C10 C15 H15 119.4 ?
O3 C16 N3 126.4(4) ?
O3 C16 C18 124.6(4) ?
N3 C16 C18 109.0(4) ?
O4 C17 N4 124.8(4) ?
O4 C17 N3 125.5(4) ?
N4 C17 N3 109.6(4) ?
N4 C18 C25 112.6(4) ?
N4 C18 C19 110.0(3) ?
C25 C18 C19 112.5(3) ?
N4 C18 C16 99.8(3) ?
C25 C18 C16 108.0(3) ?
C19 C18 C16 113.4(4) ?
C20 C19 C24 118.8(5) ?
C20 C19 C18 123.5(4) ?
C24 C19 C18 117.5(4) ?
C19 C20 C21 119.9(5) ?
C19 C20 H20 120.1 ?
C21 C20 H20 120.1 ?
C22 C21 C20 120.5(6) ?
C22 C21 H21 119.8 ?
C20 C21 H21 119.8 ?
C23 C22 C21 120.3(5) ?
C23 C22 H22 119.8 ?
C21 C22 H22 119.8 ?
C22 C23 C24 120.2(5) ?
C22 C23 H23 119.9 ?
C24 C23 H23 119.9 ?
C23 C24 C19 120.3(5) ?
C23 C24 H24 119.9 ?
C19 C24 H24 119.9 ?
C30 C25 C26 118.6(5) ?
C30 C25 C18 121.6(5) ?
C26 C25 C18 119.8(5) ?
C27 C26 C25 120.4(6) ?
C27 C26 H26 119.8 ?
C25 C26 H26 119.8 ?
C28 C27 C26 120.1(7) ?
C28 C27 H27 119.9 ?
C26 C27 H27 119.9 ?
C29 C28 C27 118.9(6) ?
C29 C28 H28 120.6 ?
C27 C28 H28 120.6 ?
C28 C29 C30 121.4(7) ?
C28 C29 H29 119.3 ?
C30 C29 H29 119.3 ?
C25 C30 C29 120.6(6) ?
C25 C30 H30 119.7 ?
C29 C30 H30 119.7 ?
N6 C31 N5 122.0(5) ?
N6 C31 C32 118.6(5) ?
N5 C31 C32 119.5(5) ?
C31 C32 H32A 109.5 ?
C31 C32 H32B 109.5 ?
H32A C32 H32B 109.5 ?
C31 C32 H32C 109.5 ?
H32A C32 H32C 109.5 ?
H32B C32 H32C 109.5 ?
N5 C33 C34 112.5(5) ?
N5 C33 H33A 109.1 ?
C34 C33 H33A 109.1 ?
N5 C33 H33B 109.1 ?
C34 C33 H33B 109.1 ?
H33A C33 H33B 107.8 ?
C35 C34 C33 111.6(8) ?
C35 C34 H34A 109.3 ?
C33 C34 H34A 109.3 ?
C35 C34 H34B 109.3 ?
C33 C34 H34B 109.3 ?
H34A C34 H34B 108.0 ?
C34 C35 N6 112.7(6) ?
C34 C35 H35A 109.0 ?
N6 C35 H35A 109.0 ?
C34 C35 H35B 109.0 ?
N6 C35 H35B 109.0 ?
H35A C35 H35B 107.8 ?
H34C C34' H34D 107.2 ?

loop_
_geom_bond_atom_site_label_1
_geom_bond_atom_site_label_2
_geom_bond_distance
_geom_bond_publ_flag
Cu1 N1 1.859(3) y
Cu1 N3 1.860(3) y
N1 C1 1.357(5) ?
N1 C2 1.383(5) ?
N2 C2 1.340(5) ?
N2 C3 1.453(5) ?
N2 H2 0.8600 ?
N3 C16 1.356(5) ?
N3 C17 1.388(5) ?
N4 C17 1.349(5) ?
N4 C18 1.439(5) ?
N4 H4 0.8600 ?
N5 C31 1.314(6) ?
N5 C33 1.460(7) ?
N6 C31 1.313(6) ?
N6 C35 1.451(6) ?
N6 H6 0.8600 ?
O1 C1 1.222(5) ?
O2 C2 1.238(5) ?
O3 C16 1.213(5) ?
O4 C17 1.227(5) ?
C1 C3 1.549(6) ?
C3 C4 1.517(6) ?
C3 C10 1.530(6) ?
C4 C5 1.359(7) ?
C4 C9 1.377(7) ?
C5 C6 1.411(8) ?
C5 H5 0.9300 ?
C6 C7 1.348(9) ?
C6 H6A 0.9300 ?
C7 C8 1.355(10) ?
C7 H7 0.9300 ?
C8 C9 1.374(8) ?
C8 H8 0.9300 ?
C9 H9 0.9300 ?
C10 C11 1.367(7) ?
C10 C15 1.386(6) ?
C11 C12 1.393(8) ?
C11 H11 0.9300 ?
C12 C13 1.345(9) ?
C12 H12 0.9300 ?
C13 C14 1.351(8) ?
C13 H13 0.9300 ?
C14 C15 1.386(8) ?
C14 H14 0.9300 ?
C15 H15 0.9300 ?
C16 C18 1.547(5) ?
C18 C25 1.527(6) ?
C18 C19 1.542(7) ?
C19 C20 1.370(7) ?
C19 C24 1.390(6) ?
C20 C21 1.392(7) ?
C20 H20 0.9300 ?
C21 C22 1.362(7) ?
C21 H21 0.9300 ?
C22 C23 1.349(8) ?
C22 H22 0.9300 ?
C23 C24 1.386(7) ?
C23 H23 0.9300 ?
C24 H24 0.9300 ?
C25 C30 1.366(7) ?
C25 C26 1.385(6) ?
C26 C27 1.381(7) ?
C26 H26 0.9300 ?
C27 C28 1.378(10) ?
C27 H27 0.9300 ?
C28 C29 1.357(10) ?
C28 H28 0.9300 ?
C29 C30 1.371(8) ?
C29 H29 0.9300 ?
C30 H30 0.9300 ?
C31 C32 1.476(7) ?
C32 H32A 0.9600 ?
C32 H32B 0.9600 ?
C32 H32C 0.9600 ?
C33 C34 1.493(10) ?
C33 H33A 0.9700 ?
C33 H33B 0.9700 ?
C34 C35 1.448(11) ?
C34 H34A 0.9700 ?
C34 H34B 0.9700 ?
C35 H35A 0.9700 ?
C35 H35B 0.9700 ?
C34' H34C 0.9700 ?
C34' H34D 0.9700 ?

loop_
_geom_hbond_atom_site_label_D
_geom_hbond_atom_site_label_H
_geom_hbond_atom_site_label_A
_geom_hbond_site_symmetry_A
_geom_hbond_distance_DH
_geom_hbond_distance_HA
_geom_hbond_distance_DA
_geom_hbond_angle_DHA
N2 H2 O4 4_544 0.86 1.99 2.828(5) 163.3
N4 H4 O2 4 0.86 2.04 2.902(4) 175.7
N6 H6 O1 . 0.86 1.94 2.792(5) 168.7
